data_4035447
loop_
_publ_author_name
'Sun, Tian-Wen'
'Liu, Dong-Dong'
'Wang, Kuang-Yu'
'Tong, Bing-Qi'
'Xie, Jia-Xin'
'Jiang, Yan-Long'
'Li, Yong'
'Zhang, Bo'
'Liu, Yi-Fan'
'Wang, Yuan-Xian'
'Zhang, Jia-Jun'
'Chen, Jia-Hua'
'Yang, Zhen'

_publ_section_title
;
 Asymmetric Total Synthesis of Lancifodilactone G Acetate. 1.
 Diastereoselective Synthesis of CDEFGH Ring System.
;
_journal_issue 13
_journal_name_full 'The Journal of organic chemistry'
_journal_page_first 6893
_journal_page_last 6906
_journal_paper_doi 10.1021/acs.joc.7b02915
_journal_volume 83
_journal_year 2018
_chemical_formula_moiety 'C22 H30 O6'
_chemical_formula_sum 'C22 H30 O6'
_chemical_formula_weight 390.46
_space_group_crystal_system monoclinic
_space_group_IT_number 14
_space_group_name_Hall '-P 2ybc'
_space_group_name_H-M_alt 'P 1 21/c 1'
_atom_sites_solution_hydrogens geom
_atom_sites_solution_primary direct
_audit_creation_date 2017-11-21
_audit_creation_method
;
Olex2 1.2
(compiled 2017.08.10 svn.r3458 for OlexSys, GUI svn.r5381)
;
_cell_angle_alpha 90
_cell_angle_beta 112.76(2)
_cell_angle_gamma 90
_cell_formula_units_Z 4
_cell_length_a 12.360(3)
_cell_length_b 11.2021(16)
_cell_length_c 15.010(3)
_cell_measurement_reflns_used 1494
_cell_measurement_temperature 291.30(10)
_cell_measurement_theta_max 29.4625
_cell_measurement_theta_min 2.9376
_cell_volume 1916.4(7)
_computing_cell_refinement
;
CrysAlisPro, Agilent Technologies,
Version 1.171.36.20 (release 27-06-2012 CrysAlis171 .NET)
(compiled Jul 11 2012,15:38:31)
;
_computing_data_collection
;
CrysAlisPro, Agilent Technologies,
Version 1.171.36.20 (release 27-06-2012 CrysAlis171 .NET)
(compiled Jul 11 2012,15:38:31)
;
_computing_data_reduction
;
CrysAlisPro, Agilent Technologies,
Version 1.171.36.20 (release 27-06-2012 CrysAlis171 .NET)
(compiled Jul 11 2012,15:38:31)
;
_computing_molecular_graphics 'Olex2 (Dolomanov et al., 2009)'
_computing_publication_material 'Olex2 (Dolomanov et al., 2009)'
_computing_structure_refinement 'ShelXL (Sheldrick, 2015)'
_computing_structure_solution 'ShelXS (Sheldrick, 2008)'
_diffrn_ambient_temperature 291.30(10)
_diffrn_detector_area_resol_mean 10.3914
_diffrn_measured_fraction_theta_full 0.940
_diffrn_measured_fraction_theta_max 0.940
_diffrn_measurement_details
;
#__ type_ start__ end____ width___ exp.time_
  1 omega  -75.00    6.00   1.0000    5.0000
omega____ theta____ kappa____ phi______ frames
    -      -12.2229  -57.0000 -180.0000 81

#__ type_ start__ end____ width___ exp.time_
  2 omega -102.00  -57.00   1.0000    5.0000
omega____ theta____ kappa____ phi______ frames
    -      -12.2229 -178.0000 -120.0000 45
;
_diffrn_measurement_device_type 'SuperNova, Dual, Cu at zero, Atlas'
_diffrn_measurement_method '\w scans'
_diffrn_orient_matrix_UB_11 0.0046800000
_diffrn_orient_matrix_UB_12 -0.0317847000
_diffrn_orient_matrix_UB_13 0.0422098000
_diffrn_orient_matrix_UB_21 0.0578367000
_diffrn_orient_matrix_UB_22 0.0223647000
_diffrn_orient_matrix_UB_23 0.0241592000
_diffrn_orient_matrix_UB_31 -0.0225334000
_diffrn_orient_matrix_UB_32 0.0500240000
_diffrn_orient_matrix_UB_33 0.0160538000
_diffrn_radiation_monochromator mirror
_diffrn_radiation_type MoK\a
_diffrn_radiation_wavelength 0.71073
_diffrn_reflns_av_R_equivalents 0.0466
_diffrn_reflns_av_unetI/netI 0.0927
_diffrn_reflns_Laue_measured_fraction_full 0.940
_diffrn_reflns_Laue_measured_fraction_max 0.940
_diffrn_reflns_limit_h_max 13
_diffrn_reflns_limit_h_min -14
_diffrn_reflns_limit_k_max 11
_diffrn_reflns_limit_k_min -13
_diffrn_reflns_limit_l_max 17
_diffrn_reflns_limit_l_min -14
_diffrn_reflns_number 5078
_diffrn_reflns_point_group_measured_fraction_full 0.940
_diffrn_reflns_point_group_measured_fraction_max 0.940
_diffrn_reflns_theta_full 24.995
_diffrn_reflns_theta_max 24.995
_diffrn_reflns_theta_min 2.943
_diffrn_source 'SuperNova (Mo) X-ray Source'
_exptl_absorpt_coefficient_mu 0.097
_exptl_absorpt_correction_T_max 1.00000
_exptl_absorpt_correction_T_min 0.76851
_exptl_absorpt_correction_type multi-scan
_exptl_absorpt_process_details
;
CrysAlisPro, Agilent Technologies,
Version 1.171.36.20 (release 27-06-2012 CrysAlis171 .NET)
(compiled Jul 11 2012,15:38:31)
Empirical absorption correction using spherical harmonics,
 implemented in SCALE3 ABSPACK scaling algorithm.
;
_exptl_crystal_colour colourless
_exptl_crystal_colour_primary colourless
_exptl_crystal_density_diffrn 1.353
_exptl_crystal_description needle
_exptl_crystal_F_000 840
_exptl_crystal_size_max 0.1
_exptl_crystal_size_mid 0.03
_exptl_crystal_size_min 0.02
_refine_diff_density_max 0.167
_refine_diff_density_min -0.180
_refine_diff_density_rms 0.042
_refine_ls_extinction_method none
_refine_ls_goodness_of_fit_ref 1.012
_refine_ls_hydrogen_treatment constr
_refine_ls_matrix_type full
_refine_ls_number_parameters 256
_refine_ls_number_reflns 3170
_refine_ls_number_restraints 0
_refine_ls_restrained_S_all 1.012
_refine_ls_R_factor_all 0.1012
_refine_ls_R_factor_gt 0.0554
_refine_ls_shift/su_max 0.000
_refine_ls_shift/su_mean 0.000
_refine_ls_structure_factor_coef Fsqd
_refine_ls_weighting_details 'w=1/[\s^2^(Fo^2^)+(0.0349P)^2^] where P=(Fo^2^+2Fc^2^)/3'
_refine_ls_weighting_scheme calc
_refine_ls_wR_factor_gt 0.1104
_refine_ls_wR_factor_ref 0.1272
_reflns_Friedel_coverage 0.000
_reflns_number_gt 1901
_reflns_number_total 3170
_reflns_threshold_expression 'I > 2\s(I)'
_cod_data_source_file jo7b02915_si_002.cif
_cod_data_source_block exp_173
_cod_original_cell_volume 1916.5(7)
_cod_database_code 4035447
_shelx_shelxl_version_number 2014/7
_chemical_oxdiff_formula 'C20 H24 O6'
_shelx_space_group_comment
;
The symmetry employed for this shelxl refinement is uniquely defined
by the following loop, which should always be used as a source of
symmetry information in preference to the above space-group names.
They are only intended as comments.
;
_shelx_estimated_absorpt_t_max 0.998
_shelx_estimated_absorpt_t_min 0.990
_reflns_odcompleteness_completeness 91.77
_reflns_odcompleteness_iscentric 1
_reflns_odcompleteness_theta 26.32
_olex2_refinement_description
;
1. Fixed Uiso
 At 1.2 times of:
  All C(H) groups, All C(H,H) groups
 At 1.5 times of:
  All C(H,H,H) groups, All O(H) groups
2.a Ternary CH refined with riding coordinates:
 C9(H9), C10(H10), C21(H21), C11(H11), C22(H22)
2.b Secondary CH2 refined with riding coordinates:
 C3(H3A,H3B), C2(H2A,H2B), C17(H17A,H17B), C23(H23A,H23B), C24(H24A,H24B),
 C18(H18A,H18B), C26(H26A,H26B), C27(H27A,H27B), C25(H25A,H25B)
2.c Idealised Me refined as rotating group:
 C14(H14A,H14B,H14C), C15(H15A,H15B,H15C)
2.d Idealised tetrahedral OH refined as rotating group:
 O28(H28)
;
_olex2_submission_special_instructions 'No special instructions were received'

loop_
_space_group_symop_operation_xyz
'x, y, z'
'-x, y+1/2, -z+1/2'
'-x, -y, -z'
'x, -y-1/2, z-1/2'

loop_
_atom_site_label
_atom_site_type_symbol
_atom_site_fract_x
_atom_site_fract_y
_atom_site_fract_z
_atom_site_U_iso_or_equiv
_atom_site_adp_type
_atom_site_occupancy
_atom_site_site_symmetry_order
_atom_site_calc_flag
_atom_site_refinement_flags_posn
O5 O 0.19675(14) 0.54843(14) 0.14249(11) 0.0356(4) Uani 1 1 d .
O7 O 0.22592(16) 0.74410(15) 0.11913(12) 0.0429(5) Uani 1 1 d .
O16 O 0.31822(15) 0.91417(16) 0.20060(14) 0.0484(5) Uani 1 1 d .
O13 O 0.12799(18) 0.5125(2) 0.35217(16) 0.0682(6) Uani 1 1 d .
O28 O 0.47980(16) 0.65100(19) 0.16367(15) 0.0591(6) Uani 1 1 d .
H28 H 0.5151 0.6291 0.2196 0.089 Uiso 1 1 calc GR
C6 C 0.2834(2) 0.6381(2) 0.16853(17) 0.0326(6) Uani 1 1 d .
C9 C 0.2430(2) 0.7688(2) 0.27743(19) 0.0413(7) Uani 1 1 d .
H9 H 0.2795 0.8227 0.3324 0.050 Uiso 1 1 calc R
C8 C 0.2199(2) 0.8310(2) 0.18342(19) 0.0397(7) Uani 1 1 d .
O20 O 0.35046(19) 1.08821(19) 0.14645(16) 0.0674(6) Uani 1 1 d .
C10 C 0.3279(2) 0.6674(2) 0.27688(17) 0.0339(6) Uani 1 1 d .
H10 H 0.4092 0.6958 0.3012 0.041 Uiso 1 1 calc R
C4 C 0.2519(2) 0.4324(2) 0.14483(17) 0.0364(6) Uani 1 1 d .
C3 C 0.2717(2) 0.3746(2) 0.24095(17) 0.0440(7) Uani 1 1 d .
H3A H 0.3075 0.2972 0.2425 0.053 Uiso 1 1 calc R
H3B H 0.1956 0.3607 0.2439 0.053 Uiso 1 1 calc R
C2 C 0.3474(2) 0.4427(2) 0.33185(18) 0.0460(7) Uani 1 1 d .
H2A H 0.4270 0.4443 0.3345 0.055 Uiso 1 1 calc R
H2B H 0.3486 0.3976 0.3874 0.055 Uiso 1 1 calc R
C17 C 0.1123(2) 0.9085(3) 0.1352(2) 0.0528(8) Uani 1 1 d .
H17A H 0.0496 0.8634 0.0873 0.063 Uiso 1 1 calc R
H17B H 0.0842 0.9402 0.1825 0.063 Uiso 1 1 calc R
C23 C 0.1623(2) 0.3615(2) 0.06412(18) 0.0461(7) Uani 1 1 d .
H23A H 0.1928 0.2813 0.0661 0.055 Uiso 1 1 calc R
H23B H 0.0920 0.3552 0.0778 0.055 Uiso 1 1 calc R
C1 C 0.3117(2) 0.5718(3) 0.34287(17) 0.0398(7) Uani 1 1 d .
C12 C 0.1845(2) 0.5838(3) 0.32834(18) 0.0453(7) Uani 1 1 d .
C21 C 0.3695(2) 0.5958(2) 0.12569(19) 0.0390(7) Uani 1 1 d .
H21 H 0.3350 0.6142 0.0565 0.047 Uiso 1 1 calc R
C11 C 0.1371(2) 0.7046(3) 0.28396(19) 0.0450(7) Uani 1 1 d .
H11 H 0.0806 0.6905 0.2179 0.054 Uiso 1 1 calc R
C22 C 0.3695(2) 0.4605(2) 0.13541(19) 0.0403(7) Uani 1 1 d .
H22 H 0.4316 0.4412 0.1980 0.048 Uiso 1 1 calc R
C19 C 0.2815(3) 1.0121(3) 0.1456(2) 0.0464(7) Uani 1 1 d .
C24 C 0.3982(3) 0.3913(3) 0.0590(2) 0.0572(8) Uani 1 1 d .
H24A H 0.4800 0.4061 0.0711 0.069 Uiso 1 1 calc R
H24B H 0.3911 0.3069 0.0702 0.069 Uiso 1 1 calc R
C18 C 0.1533(3) 1.0060(3) 0.0890(2) 0.0568(8) Uani 1 1 d .
H18A H 0.1367 0.9876 0.0218 0.068 Uiso 1 1 calc R
H18B H 0.1159 1.0810 0.0923 0.068 Uiso 1 1 calc R
C14 C 0.3809(3) 0.6120(3) 0.44797(18) 0.0575(8) Uani 1 1 d .
H14A H 0.4632 0.6132 0.4607 0.086 Uiso 1 1 calc GR
H14B H 0.3666 0.5573 0.4914 0.086 Uiso 1 1 calc GR
H14C H 0.3560 0.6906 0.4572 0.086 Uiso 1 1 calc GR
C26 C 0.3274(3) 0.4154(3) -0.0473(2) 0.0693(9) Uani 1 1 d .
H26A H 0.3232 0.5011 -0.0572 0.083 Uiso 1 1 calc R
H26B H 0.3699 0.3824 -0.0841 0.083 Uiso 1 1 calc R
C27 C 0.2055(3) 0.3669(3) -0.0881(2) 0.0703(10) Uani 1 1 d .
H27A H 0.2097 0.2805 -0.0855 0.084 Uiso 1 1 calc R
H27B H 0.1693 0.3897 -0.1556 0.084 Uiso 1 1 calc R
C15 C 0.0736(3) 0.7691(3) 0.3376(2) 0.0685(10) Uani 1 1 d .
H15A H 0.1277 0.7870 0.4020 0.103 Uiso 1 1 calc GR
H15B H 0.0117 0.7194 0.3404 0.103 Uiso 1 1 calc GR
H15C H 0.0409 0.8420 0.3045 0.103 Uiso 1 1 calc GR
C25 C 0.1269(3) 0.4079(3) -0.0377(2) 0.0585(9) Uani 1 1 d .
H25A H 0.1270 0.4944 -0.0360 0.070 Uiso 1 1 calc R
H25B H 0.0472 0.3822 -0.0755 0.070 Uiso 1 1 calc R

loop_
_atom_site_aniso_label
_atom_site_aniso_U_11
_atom_site_aniso_U_22
_atom_site_aniso_U_33
_atom_site_aniso_U_23
_atom_site_aniso_U_13
_atom_site_aniso_U_12
O5 0.0284(9) 0.0333(11) 0.0440(9) -0.0006(8) 0.0129(8) 0.0023(8)
O7 0.0509(11) 0.0327(11) 0.0388(9) 0.0029(9) 0.0104(8) 0.0062(9)
O16 0.0349(10) 0.0367(12) 0.0650(12) 0.0050(10) 0.0101(9) -0.0005(9)
O13 0.0619(14) 0.0763(16) 0.0832(15) 0.0024(13) 0.0467(12) -0.0132(13)
O28 0.0466(12) 0.0588(14) 0.0843(14) -0.0067(12) 0.0390(11) -0.0174(11)
C6 0.0294(13) 0.0298(15) 0.0373(13) 0.0042(12) 0.0114(11) -0.0026(12)
C9 0.0325(15) 0.0438(16) 0.0448(14) -0.0093(14) 0.0119(12) -0.0039(13)
C8 0.0314(14) 0.0337(16) 0.0491(15) -0.0055(14) 0.0103(12) -0.0013(12)
O20 0.0658(15) 0.0472(14) 0.0859(15) 0.0101(12) 0.0256(12) -0.0051(12)
C10 0.0261(13) 0.0364(16) 0.0372(13) 0.0007(12) 0.0099(10) 0.0013(12)
C4 0.0342(14) 0.0289(15) 0.0471(15) 0.0002(13) 0.0168(12) 0.0034(12)
C3 0.0466(16) 0.0364(17) 0.0521(15) 0.0056(14) 0.0226(13) 0.0011(13)
C2 0.0462(16) 0.0453(18) 0.0447(14) 0.0120(14) 0.0155(13) 0.0058(14)
C17 0.0376(16) 0.0482(19) 0.0674(19) 0.0059(16) 0.0144(14) 0.0087(14)
C23 0.0442(16) 0.0423(18) 0.0552(16) -0.0053(14) 0.0228(14) -0.0061(14)
C1 0.0379(14) 0.0449(18) 0.0357(13) 0.0039(13) 0.0133(11) 0.0009(13)
C12 0.0449(16) 0.056(2) 0.0405(14) -0.0086(15) 0.0228(13) -0.0059(16)
C21 0.0365(15) 0.0379(17) 0.0470(14) 0.0026(13) 0.0211(12) -0.0054(13)
C11 0.0281(14) 0.063(2) 0.0438(14) -0.0095(15) 0.0136(12) 0.0001(14)
C22 0.0330(14) 0.0411(18) 0.0492(15) 0.0059(13) 0.0186(12) 0.0059(13)
C19 0.0526(18) 0.0332(18) 0.0547(17) -0.0012(15) 0.0224(15) 0.0000(15)
C24 0.0543(18) 0.0465(19) 0.088(2) -0.0031(17) 0.0464(17) 0.0051(15)
C18 0.0524(19) 0.051(2) 0.0616(17) 0.0104(16) 0.0160(15) 0.0146(16)
C14 0.0557(19) 0.070(2) 0.0378(14) 0.0012(15) 0.0078(13) -0.0060(16)
C26 0.096(3) 0.067(2) 0.071(2) -0.0051(18) 0.060(2) -0.001(2)
C27 0.095(3) 0.068(2) 0.0564(18) -0.0151(18) 0.0383(19) -0.004(2)
C15 0.061(2) 0.081(3) 0.078(2) -0.0092(19) 0.0437(18) 0.0095(19)
C25 0.0590(19) 0.060(2) 0.0492(16) -0.0148(16) 0.0130(15) -0.0020(17)

loop_
_atom_type_symbol
_atom_type_description
_atom_type_scat_dispersion_real
_atom_type_scat_dispersion_imag
_atom_type_scat_source
C C 0.0033 0.0016 'International Tables Vol C Tables 4.2.6.8 and 6.1.1.4'
H H 0.0000 0.0000 'International Tables Vol C Tables 4.2.6.8 and 6.1.1.4'
O O 0.0106 0.0060 'International Tables Vol C Tables 4.2.6.8 and 6.1.1.4'

loop_
_geom_angle_atom_site_label_1
_geom_angle_atom_site_label_2
_geom_angle_atom_site_label_3
_geom_angle
C6 O5 C4 109.27(18)
C8 O7 C6 111.65(18)
C19 O16 C8 110.5(2)
O5 C6 O7 105.99(18)
O5 C6 C10 111.6(2)
O5 C6 C21 104.05(19)
O7 C6 C10 105.83(19)
O7 C6 C21 109.1(2)
C21 C6 C10 119.5(2)
C8 C9 C10 102.6(2)
C8 C9 C11 115.0(2)
C11 C9 C10 104.7(2)
O7 C8 O16 107.6(2)
O7 C8 C9 106.6(2)
O7 C8 C17 109.9(2)
O16 C8 C9 106.6(2)
O16 C8 C17 103.5(2)
C9 C8 C17 121.8(2)
C6 C10 C9 101.32(19)
C1 C10 C6 117.0(2)
C1 C10 C9 104.6(2)
O5 C4 C3 107.8(2)
O5 C4 C23 104.97(19)
O5 C4 C22 105.2(2)
C3 C4 C22 111.3(2)
C23 C4 C3 109.7(2)
C23 C4 C22 117.1(2)
C4 C3 C2 117.1(2)
C3 C2 C1 117.6(2)
C18 C17 C8 104.4(2)
C25 C23 C4 117.8(2)
C10 C1 C2 118.4(2)
C10 C1 C14 107.4(2)
C2 C1 C14 108.4(2)
C12 C1 C10 103.6(2)
C12 C1 C2 113.3(2)
C12 C1 C14 104.9(2)
O13 C12 C1 126.2(3)
O13 C12 C11 123.5(3)
C1 C12 C11 110.2(2)
O28 C21 C6 114.9(2)
O28 C21 C22 115.9(2)
C6 C21 C22 104.1(2)
C12 C11 C9 104.6(2)
C15 C11 C9 116.4(2)
C15 C11 C12 112.6(2)
C21 C22 C4 104.3(2)
C21 C22 C24 115.0(2)
C24 C22 C4 117.6(2)
O16 C19 C18 110.3(3)
O20 C19 O16 120.2(3)
O20 C19 C18 129.4(3)
C26 C24 C22 119.3(2)
C19 C18 C17 104.4(2)
C27 C26 C24 116.5(3)
C26 C27 C25 115.2(3)
C23 C25 C27 114.2(3)

loop_
_geom_bond_atom_site_label_1
_geom_bond_atom_site_label_2
_geom_bond_distance
O5 C6 1.409(3)
O5 C4 1.461(3)
O7 C6 1.434(3)
O7 C8 1.392(3)
O16 C8 1.473(3)
O16 C19 1.342(3)
O13 C12 1.203(3)
O28 C21 1.402(3)
C6 C10 1.537(3)
C6 C21 1.516(4)
C9 C8 1.499(4)
C9 C10 1.549(4)
C9 C11 1.529(4)
C8 C17 1.518(3)
O20 C19 1.202(3)
C10 C1 1.524(4)
C4 C3 1.513(3)
C4 C23 1.512(3)
C4 C22 1.546(3)
C3 C2 1.527(3)
C2 C1 1.539(4)
C17 C18 1.485(4)
C23 C25 1.510(4)
C1 C12 1.507(4)
C1 C14 1.543(3)
C12 C11 1.522(4)
C21 C22 1.523(3)
C11 C15 1.509(4)
C22 C24 1.535(4)
C19 C18 1.481(4)
C24 C26 1.519(4)
C26 C27 1.493(4)
C27 C25 1.515(5)
